data_7702717
loop_
_publ_author_name
'Hirotsu, Masakazu'
'Kobayashi, Atsushi'
'Yoshimura, Takashi'
'Konno, Takumi'

_publ_section_title
;
 Rhodium(iii) complexes with thiolate and thioether ligands derived from
 fac(S)-[Rh(aet)3] (aet = 2-aminoethanethiolate): selective formation,
 characterization and properties
;
_journal_issue 6
_journal_name_full 'Journal of the Chemical Society, Dalton Transactions'
_journal_page_first 878
_journal_paper_doi 10.1039/b107933f
_journal_year 2002
_chemical_formula_sum 'C8 H24 Cl2 N3 O9 Rh S3'
_chemical_formula_weight 576.28
_space_group_IT_number 14
_space_group_name_Hall '-P 2ybc'
_space_group_name_H-M_alt 'P 1 21/c 1'
_symmetry_cell_setting monoclinic
_symmetry_Int_Tables_number 14
_symmetry_space_group_name_H-M 'P 1 21/c 1'
_cell_angle_alpha 90
_cell_angle_beta 96.413(10)
_cell_angle_gamma 90
_cell_formula_units_Z 4
_cell_length_a 9.368(2)
_cell_length_b 16.306(2)
_cell_length_c 13.167(1)
_cell_measurement_reflns_used 25
_cell_measurement_temperature 293.2
_cell_measurement_theta_max 15.0
_cell_measurement_theta_min 14.9
_cell_volume 1998.7(5)
_computing_cell_refinement 'Rigaku/AFC Diffractometer Control'
_computing_data_collection 'Rigaku/AFC Diffractometer Control'
_computing_data_reduction teXsan
_computing_publication_material teXsan
_computing_structure_refinement teXsan
_diffrn_ambient_temperature 293.2
_diffrn_measurement_device 'Rigaku AFC7S'
_diffrn_measurement_method \w-2\q
_diffrn_orient_matrix_UB_11 0.01703
_diffrn_orient_matrix_UB_12 -0.02030
_diffrn_orient_matrix_UB_13 -0.06930
_diffrn_orient_matrix_UB_21 0.00048
_diffrn_orient_matrix_UB_22 -0.05776
_diffrn_orient_matrix_UB_23 0.02555
_diffrn_orient_matrix_UB_31 -0.10607
_diffrn_orient_matrix_UB_32 -0.00352
_diffrn_orient_matrix_UB_33 -0.01965
_diffrn_radiation_detector 'scintillation counter'
_diffrn_radiation_monochromator graphite
_diffrn_radiation_source 'Rigaku sealed tube'
_diffrn_radiation_type 'Mo K\a'
_diffrn_radiation_wavelength 0.7107
_diffrn_reflns_av_R_equivalents 0.011
_diffrn_reflns_av_sigmaI/netI 0.031
_diffrn_reflns_limit_h_max 12
_diffrn_reflns_limit_h_min 0
_diffrn_reflns_limit_k_max 21
_diffrn_reflns_limit_k_min 0
_diffrn_reflns_limit_l_max 17
_diffrn_reflns_limit_l_min -17
_diffrn_reflns_number 5032
_diffrn_reflns_reduction_process 'Lp corrections applied'
_diffrn_reflns_theta_max 27.50
_diffrn_reflns_theta_min 2.19
_diffrn_standards_decay_% -3.02
_diffrn_standards_interval_count 150
_diffrn_standards_number 3
_exptl_absorpt_coefficient_mu 1.479
_exptl_absorpt_correction_T_max 0.999
_exptl_absorpt_correction_T_min 0.906
_exptl_absorpt_correction_type '\y scans(North,Phillips & Mathews,1968)'
_exptl_crystal_colour yellow
_exptl_crystal_density_diffrn 1.915
_exptl_crystal_density_meas ?
_exptl_crystal_description block
_exptl_crystal_F_000 1168.00
_exptl_crystal_size_max 0.55
_exptl_crystal_size_mid 0.30
_exptl_crystal_size_min 0.30
_refine_diff_density_max 0.37
_refine_diff_density_min -0.38
_refine_ls_extinction_coef 0.0039(2)
_refine_ls_extinction_method 'Zachariasen(1967) type 2 Gaussian isotropic'
_refine_ls_goodness_of_fit_obs 2.574
_refine_ls_hydrogen_treatment refall
_refine_ls_matrix_type full
_refine_ls_number_constraints 0
_refine_ls_number_parameters 324
_refine_ls_number_reflns 4095
_refine_ls_number_restraints 0
_refine_ls_R_factor_obs 0.0262
_refine_ls_shift/esd_max 0.0402
_refine_ls_shift/esd_mean 0.0016
_refine_ls_structure_factor_coef F
_refine_ls_weighting_details 'w = 1/[\s^2^(Fo) + 0.00000|Fo|^2^]'
_refine_ls_weighting_scheme calc
_refine_ls_wR_factor_obs 0.0248
_reflns_number_observed 4095
_reflns_number_total 4753
_reflns_observed_criterion >2.0sigma(I)
_cod_data_source_file b107933f.txt
_cod_data_source_block '[1](ClO4)2(H2O)'
_cod_depositor_comments
;
The following automatic conversions were performed:

data item '_exptl_crystal_density_meas' value 'not measured' was
changed to '?' -- the value is perceived as not measured.

data item '_refine_ls_weighting_scheme' value 'w = 1/[\s^2^(Fo) +
0.00000|Fo|^2^]' was changed to 'calc'. A new data item
'_refine_ls_weighting_details' was created with the value set to 'w =
1/[\s^2^(Fo) + 0.00000|Fo|^2^]'.

Automatic conversion script
Id: cif_fix_values 6909 2019-04-08 15:41:33Z antanas 
;
_cod_original_cell_volume 1998.6(4)
_cod_original_sg_symbol_H-M 'P 21/c       '
_cod_original_formula_sum 'C8 H24 Cl2 N3 O9 Rh S3 '
_cod_database_code 7702717

loop_
_symmetry_equiv_pos_as_xyz
x,y,z
-x,1/2+y,1/2-z
-x,-y,-z
x,1/2-y,1/2+z

loop_
_atom_site_aniso_label
_atom_site_aniso_U_11
_atom_site_aniso_U_22
_atom_site_aniso_U_33
_atom_site_aniso_U_12
_atom_site_aniso_U_13
_atom_site_aniso_U_23
Rh1 0.0232(1) 0.0244(1) 0.0176(1) -0.00091(9) 0.00232(8) -0.00258(9)
Cl1 0.0341(4) 0.0423(5) 0.0348(4) 0.0018(4) -0.0013(3) -0.0060(3)
Cl2 0.0397(4) 0.0421(5) 0.0397(4) 0.0026(4) 0.0031(4) 0.0041(4)
S1 0.0333(4) 0.0363(4) 0.0225(3) -0.0015(3) 0.0076(3) -0.0015(3)
S2 0.0280(4) 0.0327(4) 0.0238(3) -0.0041(3) 0.0009(3) -0.0031(3)
S3 0.0306(4) 0.0292(4) 0.0275(4) 0.0018(3) 0.0019(3) -0.0018(3)
O1 0.106(3) 0.089(2) 0.063(2) -0.022(2) 0.036(2) 0.019(2)
O2 0.071(2) 0.080(2) 0.108(2) 0.007(2) -0.036(2) -0.055(2)
O3 0.040(1) 0.092(2) 0.076(2) 0.024(2) -0.001(1) -0.008(2)
O4 0.077(2) 0.043(1) 0.048(1) 0.011(1) 0.006(1) -0.002(1)
O5 0.070(2) 0.064(2) 0.080(2) -0.025(2) 0.018(2) -0.008(2)
O6 0.053(2) 0.115(3) 0.043(1) -0.021(2) 0.012(1) -0.005(2)
O7 0.069(2) 0.102(2) 0.044(2) -0.016(2) -0.011(1) 0.013(2)
O8 0.099(3) 0.059(2) 0.117(3) 0.036(2) 0.020(2) 0.012(2)
O9 0.057(2) 0.073(2) 0.065(2) 0.027(1) 0.004(1) -0.014(1)
N1 0.035(2) 0.031(1) 0.029(1) 0.000(1) 0.005(1) -0.003(1)
N2 0.030(1) 0.037(2) 0.021(1) 0.002(1) 0.003(1) -0.001(1)
N3 0.030(1) 0.034(1) 0.027(1) -0.003(1) 0.001(1) -0.007(1)
C1 0.051(2) 0.041(2) 0.039(2) 0.008(2) 0.010(2) 0.012(2)
C2 0.052(2) 0.041(2) 0.033(2) 0.002(2) 0.014(2) 0.011(2)
C3 0.036(2) 0.039(2) 0.031(2) -0.003(2) 0.011(1) 0.002(1)
C4 0.028(2) 0.040(2) 0.035(2) -0.005(2) 0.008(1) -0.004(1)
C5 0.028(2) 0.045(2) 0.028(2) -0.002(1) -0.002(1) -0.004(1)
C6 0.028(2) 0.041(2) 0.032(2) 0.005(1) 0.000(1) -0.001(1)
C7 0.038(2) 0.031(2) 0.038(2) -0.004(1) 0.005(2) -0.012(1)
C8 0.039(2) 0.029(2) 0.036(2) 0.002(1) 0.005(1) -0.010(1)

loop_
_atom_site_label
_atom_site_fract_x
_atom_site_fract_y
_atom_site_fract_z
_atom_site_U_iso_or_equiv
_atom_site_thermal_displace_type
_atom_site_calc_flag
_atom_site_occupancy
Rh1 0.71781(2) 0.22756(1) 0.24567(2) 0.02171(6) Uani d 1.00
Cl1 0.72511(8) -0.03010(5) 0.07117(6) 0.0375(2) Uani d 1.00
Cl2 0.22445(9) 0.08928(5) 0.38739(6) 0.0406(2) Uani d 1.00
S1 0.61361(8) 0.21088(5) 0.39734(5) 0.0304(2) Uani d 1.00
S2 0.89733(8) 0.30279(5) 0.33436(5) 0.0283(2) Uani d 1.00
S3 0.60567(8) 0.34837(5) 0.20100(5) 0.0292(2) Uani d 1.00
O1 0.6861(3) -0.0472(2) 0.1703(2) 0.084(1) Uani d 1.00
O2 0.6352(3) -0.0692(2) -0.0064(2) 0.090(1) Uani d 1.00
O3 0.8705(3) -0.0539(2) 0.0658(2) 0.0700(9) Uani d 1.00
O4 0.7143(3) 0.0575(1) 0.0580(2) 0.0563(8) Uani d 1.00
O5 0.1310(3) 0.0196(2) 0.3827(2) 0.0706(10) Uani d 1.00
O6 0.2987(3) 0.0901(2) 0.2977(2) 0.0700(9) Uani d 1.00
O7 0.3247(3) 0.0859(2) 0.4756(2) 0.0730(10) Uani d 1.00
O8 0.1387(3) 0.1607(2) 0.3882(2) 0.091(1) Uani d 1.00
O9 0.0692(3) 0.1198(2) 0.1318(2) 0.0654(9) Uani d 1.00
N1 0.8155(3) 0.1135(2) 0.2825(2) 0.0316(7) Uani d 1.00
N2 0.8376(3) 0.2396(2) 0.1176(2) 0.0292(7) Uani d 1.00
N3 0.5278(3) 0.1742(2) 0.1708(2) 0.0303(7) Uani d 1.00
C1 0.7984(4) 0.0825(2) 0.3867(3) 0.043(1) Uani d 1.00
C2 0.6514(4) 0.1018(2) 0.4121(3) 0.041(1) Uani d 1.00
C3 0.9373(4) 0.3107(2) 0.1297(2) 0.0348(9) Uani d 1.00
C4 1.0183(3) 0.3114(2) 0.2352(2) 0.0340(9) Uani d 1.00
C5 0.4210(3) 0.2364(2) 0.1269(2) 0.0343(9) Uani d 1.00
C6 0.4226(3) 0.3110(2) 0.1948(2) 0.0338(9) Uani d 1.00
C7 0.8166(4) 0.4063(2) 0.3325(3) 0.0358(9) Uani d 1.00
C8 0.6538(4) 0.4056(2) 0.3180(2) 0.0345(9) Uani d 1.00
H1 0.819(3) 0.025(2) 0.387(2) 0.035(9) Uiso calc 1.00
H2 0.877(4) 0.112(2) 0.436(3) 0.07(1) Uiso calc 1.00
H3 0.590(3) 0.067(2) 0.356(2) 0.06(1) Uiso calc 1.00
H4 0.649(3) 0.090(2) 0.471(2) 0.038(10) Uiso calc 1.00
H5 0.883(3) 0.363(2) 0.120(2) 0.037(9) Uiso calc 1.00
H6 1.005(3) 0.308(2) 0.081(2) 0.038(9) Uiso calc 1.00
H7 1.069(3) 0.360(2) 0.251(2) 0.039(9) Uiso calc 1.00
H8 1.077(3) 0.265(2) 0.250(2) 0.039(9) Uiso calc 1.00
H9 0.328(3) 0.212(2) 0.119(2) 0.039(9) Uiso calc 1.00
H10 0.443(3) 0.252(2) 0.065(2) 0.037(9) Uiso calc 1.00
H11 0.367(3) 0.351(2) 0.166(2) 0.026(8) Uiso calc 1.00
H12 0.408(3) 0.298(2) 0.260(2) 0.027(8) Uiso calc 1.00
H13 0.864(3) 0.436(2) 0.277(2) 0.035(8) Uiso calc 1.00
H14 0.854(3) 0.426(2) 0.393(2) 0.038(9) Uiso calc 1.00
H15 0.611(3) 0.381(2) 0.375(2) 0.027(8) Uiso calc 1.00
H16 0.614(3) 0.458(2) 0.312(2) 0.041(9) Uiso calc 1.00
H17 0.776(4) 0.083(2) 0.243(2) 0.05(1) Uiso calc 1.00
H18 0.906(4) 0.117(2) 0.269(3) 0.08(1) Uiso calc 1.00
H19 0.784(3) 0.244(2) 0.066(2) 0.04(1) Uiso calc 1.00
H20 0.893(4) 0.186(2) 0.118(2) 0.06(1) Uiso calc 1.00
H21 0.497(4) 0.145(2) 0.218(2) 0.05(1) Uiso calc 1.00
H22 0.550(3) 0.139(2) 0.124(2) 0.05(1) Uiso calc 1.00

loop_
_atom_type_symbol
_atom_type_oxidation_number
_atom_type_number_in_cell
_atom_type_scat_dispersion_real
_atom_type_scat_dispersion_imag
_atom_type_scat_source
C 0 32 0.003 0.002
;International Tables for Crystallography
(1992, Vol. C, Tables 4.2.6.8 and 6.1.1.1)
;
H 0 96 0.000 0.000
;International Tables for Crystallography
(1992, Vol. C, Table 6.1.1.2)
;
Cl 0 8 0.148 0.159
;International Tables for Crystallography
(1992, Vol. C, Tables 4.2.6.8 and 6.1.1.1)
;
N 0 12 0.006 0.003
;International Tables for Crystallography
(1992, Vol. C, Tables 4.2.6.8 and 6.1.1.1)
;
O 0 36 0.011 0.006
;International Tables for Crystallography
(1992, Vol. C, Tables 4.2.6.8 and 6.1.1.1)
;
Rh 0 4 -1.118 0.919
;International Tables for Crystallography
(1992, Vol. C, Tables 4.2.6.8 and 6.1.1.1)
;
S 0 12 0.125 0.123
;International Tables for Crystallography
(1992, Vol. C, Tables 4.2.6.8 and 6.1.1.1)
;

loop_
_geom_angle_atom_site_label_1
_geom_angle_atom_site_label_2
_geom_angle_atom_site_label_3
_geom_angle
_geom_angle_site_symmetry_1
_geom_angle_site_symmetry_2
_geom_angle_site_symmetry_3
_geom_angle_publ_flag
S1 RH1 S2 88.83(3) 1_555 1_555 1_555 yes
S1 RH1 S3 95.55(3) 1_555 1_555 1_555 yes
S1 RH1 N1 84.98(8) 1_555 1_555 1_555 yes
S1 RH1 N2 173.02(8) 1_555 1_555 1_555 yes
S1 RH1 N3 86.59(8) 1_555 1_555 1_555 yes
S2 RH1 S3 87.69(3) 1_555 1_555 1_555 yes
S2 RH1 N1 94.61(8) 1_555 1_555 1_555 yes
S2 RH1 N2 86.15(7) 1_555 1_555 1_555 yes
S2 RH1 N3 170.09(7) 1_555 1_555 1_555 yes
S3 RH1 N1 177.66(8) 1_555 1_555 1_555 yes
S3 RH1 N2 89.10(8) 1_555 1_555 1_555 yes
S3 RH1 N3 84.01(7) 1_555 1_555 1_555 yes
N1 RH1 N2 90.6(1) 1_555 1_555 1_555 yes
N1 RH1 N3 93.7(1) 1_555 1_555 1_555 yes
N2 RH1 N3 99.1(1) 1_555 1_555 1_555 yes
O1 CL1 O2 112.6(2) 1_555 1_555 1_555 yes
O1 CL1 O3 109.7(2) 1_555 1_555 1_555 yes
O1 CL1 O4 106.5(2) 1_555 1_555 1_555 yes
O2 CL1 O3 109.8(2) 1_555 1_555 1_555 yes
O2 CL1 O4 109.5(2) 1_555 1_555 1_555 yes
O3 CL1 O4 108.5(2) 1_555 1_555 1_555 yes
O5 CL2 O6 108.8(2) 1_555 1_555 1_555 yes
O5 CL2 O7 110.6(2) 1_555 1_555 1_555 yes
O5 CL2 O8 107.9(2) 1_555 1_555 1_555 yes
O6 CL2 O7 109.8(2) 1_555 1_555 1_555 yes
O6 CL2 O8 109.0(2) 1_555 1_555 1_555 yes
O7 CL2 O8 110.6(2) 1_555 1_555 1_555 yes
RH1 S1 C2 96.4(1) 1_555 1_555 1_555 yes
RH1 S2 C4 98.9(1) 1_555 1_555 1_555 yes
RH1 S2 C7 101.9(1) 1_555 1_555 1_555 yes
C4 S2 C7 101.9(2) 1_555 1_555 1_555 yes
RH1 S3 C6 97.3(1) 1_555 1_555 1_555 yes
RH1 S3 C8 99.3(1) 1_555 1_555 1_555 yes
C6 S3 C8 110.8(2) 1_555 1_555 1_555 yes
RH1 N1 C1 115.1(2) 1_555 1_555 1_555 yes
RH1 N1 H17 104(2) 1_555 1_555 1_555 no
RH1 N1 H18 107(2) 1_555 1_555 1_555 no
C1 N1 H17 108(2) 1_555 1_555 1_555 no
C1 N1 H18 114(2) 1_555 1_555 1_555 no
H17 N1 H18 106(3) 1_555 1_555 1_555 no
RH1 N2 C3 111.5(2) 1_555 1_555 1_555 yes
RH1 N2 H19 109(2) 1_555 1_555 1_555 no
RH1 N2 H20 102(1) 1_555 1_555 1_555 no
C3 N2 H19 110(2) 1_555 1_555 1_555 no
C3 N2 H20 110(1) 1_555 1_555 1_555 no
H19 N2 H20 110(2) 1_555 1_555 1_555 no
RH1 N3 C5 113.1(2) 1_555 1_555 1_555 yes
RH1 N3 H21 102(2) 1_555 1_555 1_555 no
RH1 N3 H22 110(2) 1_555 1_555 1_555 no
C5 N3 H21 113(2) 1_555 1_555 1_555 no
C5 N3 H22 111(2) 1_555 1_555 1_555 no
H21 N3 H22 104(2) 1_555 1_555 1_555 no
N1 C1 C2 109.5(3) 1_555 1_555 1_555 yes
N1 C1 H1 107(1) 1_555 1_555 1_555 no
N1 C1 H2 105(1) 1_555 1_555 1_555 no
C2 C1 H1 113(1) 1_555 1_555 1_555 no
C2 C1 H2 112(1) 1_555 1_555 1_555 no
H1 C1 H2 108(2) 1_555 1_555 1_555 no
S1 C2 C1 110.9(3) 1_555 1_555 1_555 yes
S1 C2 H3 111(1) 1_555 1_555 1_555 no
S1 C2 H4 108(2) 1_555 1_555 1_555 no
C1 C2 H3 99(1) 1_555 1_555 1_555 no
C1 C2 H4 106(2) 1_555 1_555 1_555 no
H3 C2 H4 118(2) 1_555 1_555 1_555 no
N2 C3 C4 110.5(3) 1_555 1_555 1_555 yes
N2 C3 H5 110(1) 1_555 1_555 1_555 no
N2 C3 H6 110(1) 1_555 1_555 1_555 no
C4 C3 H5 108(1) 1_555 1_555 1_555 no
C4 C3 H6 108(1) 1_555 1_555 1_555 no
H5 C3 H6 108(2) 1_555 1_555 1_555 no
S2 C4 C3 111.7(2) 1_555 1_555 1_555 yes
S2 C4 H7 104(1) 1_555 1_555 1_555 no
S2 C4 H8 100(1) 1_555 1_555 1_555 no
C3 C4 H7 113(1) 1_555 1_555 1_555 no
C3 C4 H8 113(1) 1_555 1_555 1_555 no
H7 C4 H8 111(2) 1_555 1_555 1_555 no
N3 C5 C6 110.8(2) 1_555 1_555 1_555 yes
N3 C5 H9 108(1) 1_555 1_555 1_555 no
N3 C5 H10 109(1) 1_555 1_555 1_555 no
C6 C5 H9 110(1) 1_555 1_555 1_555 no
C6 C5 H10 108(1) 1_555 1_555 1_555 no
H9 C5 H10 108(2) 1_555 1_555 1_555 no
S3 C6 C5 104.2(2) 1_555 1_555 1_555 yes
S3 C6 H11 106(1) 1_555 1_555 1_555 no
S3 C6 H12 106(1) 1_555 1_555 1_555 no
C5 C6 H11 111(1) 1_555 1_555 1_555 no
C5 C6 H12 112(1) 1_555 1_555 1_555 no
H11 C6 H12 115(2) 1_555 1_555 1_555 no
S2 C7 C8 113.6(2) 1_555 1_555 1_555 yes
S2 C7 H13 103(1) 1_555 1_555 1_555 no
S2 C7 H14 101(1) 1_555 1_555 1_555 no
C8 C7 H13 115(1) 1_555 1_555 1_555 no
C8 C7 H14 113(1) 1_555 1_555 1_555 no
H13 C7 H14 107(2) 1_555 1_555 1_555 no
S3 C8 C7 105.1(2) 1_555 1_555 1_555 yes
S3 C8 H15 110(1) 1_555 1_555 1_555 no
S3 C8 H16 109(1) 1_555 1_555 1_555 no
C7 C8 H15 113(1) 1_555 1_555 1_555 no
C7 C8 H16 113(1) 1_555 1_555 1_555 no
H15 C8 H16 104(2) 1_555 1_555 1_555 no

loop_
_geom_bond_atom_site_label_1
_geom_bond_atom_site_label_2
_geom_bond_distance
_geom_bond_site_symmetry_1
_geom_bond_site_symmetry_2
_geom_bond_publ_flag
RH1 S1 2.3347(7) 1_555 1_555 yes
RH1 S2 2.2930(7) 1_555 1_555 yes
RH1 S3 2.2785(8) 1_555 1_555 yes
RH1 N1 2.106(3) 1_555 1_555 yes
RH1 N2 2.137(2) 1_555 1_555 yes
RH1 N3 2.122(3) 1_555 1_555 yes
CL1 O1 1.422(3) 1_555 1_555 yes
CL1 O2 1.402(2) 1_555 1_555 yes
CL1 O3 1.426(2) 1_555 1_555 yes
CL1 O4 1.441(2) 1_555 1_555 yes
CL2 O5 1.432(3) 1_555 1_555 yes
CL2 O6 1.436(2) 1_555 1_555 yes
CL2 O7 1.411(2) 1_555 1_555 yes
CL2 O8 1.416(3) 1_555 1_555 yes
S1 C2 1.820(4) 1_555 1_555 yes
S2 C4 1.827(3) 1_555 1_555 yes
S2 C7 1.848(3) 1_555 1_555 yes
S3 C6 1.813(3) 1_555 1_555 yes
S3 C8 1.815(3) 1_555 1_555 yes
N1 C1 1.487(4) 1_555 1_555 yes
N2 C3 1.486(4) 1_555 1_555 yes
N3 C5 1.494(4) 1_555 1_555 yes
C1 C2 1.488(5) 1_555 1_555 yes
C3 C4 1.507(4) 1_555 1_555 yes
C5 C6 1.509(4) 1_555 1_555 yes
C7 C8 1.516(4) 1_555 1_555 yes
